data_7100475
loop_
_publ_author_name
'Archan Dey'
'Gautam R. Desiraju'

_publ_section_title
;
Correlation between molecular
dipole moment and centrosymmetry
in some crystalline diphenyl ethers.
;
_journal_name_full 'Chemical Communications'
_journal_paper_doi 10.1039/b502516h
_journal_year 2005
_chemical_formula_moiety 'C12 H9 N O4'
_chemical_formula_sum 'C12 H9 N O4'
_chemical_formula_weight 231.20
_chemical_melting_point 446
_chemical_name_common 4-(4-nitrophenoxy)-phenol
_space_group_IT_number 14
_symmetry_cell_setting monoclinic
_symmetry_space_group_name_Hall '-P 2yn'
_symmetry_space_group_name_H-M 'P 1 21/n 1'
_cell_angle_alpha 90.00
_cell_angle_beta 94.891(13)
_cell_angle_gamma 90.00
_cell_formula_units_Z 4
_cell_length_a 11.2437(17)
_cell_length_b 5.3306(8)
_cell_length_c 17.601(3)
_cell_measurement_temperature 298(2)
_cell_volume 1051.1(3)
_diffrn_ambient_temperature 298(2)
_exptl_crystal_density_diffrn 1.461
_cod_original_sg_symbol_H-M 'P 21/n'
_cod_database_code 7100475

loop_
_symmetry_equiv_pos_as_xyz
'x, y, z'
'-x+1/2, y+1/2, -z+1/2'
'-x, -y, -z'
'x-1/2, -y-1/2, z-1/2'

loop_
_atom_site_label
_atom_site_type_symbol
_atom_site_fract_x
_atom_site_fract_y
_atom_site_fract_z
_atom_site_U_iso_or_equiv
_atom_site_adp_type
_atom_site_occupancy
_atom_site_symmetry_multiplicity
_atom_site_calc_flag
_atom_site_refinement_flags
_atom_site_disorder_assembly
_atom_site_disorder_group
O2 O 0.35730(11) 0.0552(2) 0.47781(6) 0.0566(3) Uani 1 1 d . . .
O1 O 0.45006(11) 0.1721(3) 0.17658(6) 0.0557(3) Uani 1 1 d . . .
O4 O 0.03329(13) 0.8973(3) 0.59670(8) 0.0765(4) Uani 1 1 d . . .
N1 N 0.10683(13) 0.7627(3) 0.63167(9) 0.0590(4) Uani 1 1 d . . .
O3 O 0.13143(13) 0.7812(3) 0.70042(8) 0.0862(5) Uani 1 1 d . . .
C1 C 0.43045(13) 0.1506(3) 0.25207(8) 0.0422(4) Uani 1 1 d . . .
C2 C 0.36184(16) -0.0480(3) 0.27277(9) 0.0533(4) Uani 1 1 d . . .
H2 H 0.3329 -0.1639 0.2363 0.064 Uiso 1 1 calc R . .
C3 C 0.33592(15) -0.0756(3) 0.34765(9) 0.0527(4) Uani 1 1 d . . .
H3 H 0.2888 -0.2086 0.3615 0.063 Uiso 1 1 calc R . .
C4 C 0.37978(14) 0.0933(3) 0.40139(9) 0.0454(4) Uani 1 1 d . . .
C5 C 0.45016(15) 0.2893(3) 0.38179(9) 0.0541(4) Uani 1 1 d . . .
H5 H 0.4810 0.4017 0.4188 0.065 Uiso 1 1 calc R . .
C6 C 0.47500(14) 0.3186(3) 0.30663(9) 0.0504(4) Uani 1 1 d . . .
H6 H 0.5219 0.4522 0.2930 0.061 Uiso 1 1 calc R . .
C7 C 0.29204(13) 0.2314(3) 0.51215(8) 0.0422(4) Uani 1 1 d . . .
C8 C 0.30300(14) 0.2306(3) 0.59133(9) 0.0515(4) Uani 1 1 d . . .
H8 H 0.3522 0.1141 0.6178 0.062 Uiso 1 1 calc R . .
C9 C 0.24074(14) 0.4029(4) 0.63030(9) 0.0518(4) Uani 1 1 d . . .
H9 H 0.2473 0.4040 0.6833 0.062 Uiso 1 1 calc R . .
C10 C 0.16852(13) 0.5740(3) 0.59010(8) 0.0446(4) Uani 1 1 d . . .
C11 C 0.15394(14) 0.5732(3) 0.51148(8) 0.0465(4) Uani 1 1 d . . .
H11 H 0.1031 0.6874 0.4853 0.056 Uiso 1 1 calc R . .
C12 C 0.21624(14) 0.3998(3) 0.47247(8) 0.0451(4) Uani 1 1 d . . .
H12 H 0.2074 0.3958 0.4195 0.054 Uiso 1 1 calc R . .
H1A H 0.480(2) 0.311(5) 0.1683(13) 0.092(8) Uiso 1 1 d . . .

loop_
_atom_site_aniso_label
_atom_site_aniso_U_11
_atom_site_aniso_U_22
_atom_site_aniso_U_33
_atom_site_aniso_U_23
_atom_site_aniso_U_13
_atom_site_aniso_U_12
O2 0.0737(8) 0.0499(7) 0.0493(6) 0.0101(5) 0.0229(6) 0.0138(6)
O1 0.0682(8) 0.0556(8) 0.0452(6) -0.0019(6) 0.0161(5) -0.0051(6)
O4 0.0751(9) 0.0702(9) 0.0858(10) -0.0164(8) 0.0162(8) 0.0144(8)
N1 0.0558(9) 0.0630(10) 0.0601(9) -0.0209(8) 0.0169(7) -0.0117(8)
O3 0.0937(10) 0.1093(13) 0.0569(8) -0.0409(8) 0.0147(7) -0.0051(9)
C1 0.0427(8) 0.0410(8) 0.0442(8) -0.0001(7) 0.0115(6) 0.0027(7)
C2 0.0654(10) 0.0429(9) 0.0525(9) -0.0063(8) 0.0114(8) -0.0093(8)
C3 0.0595(10) 0.0395(9) 0.0612(10) 0.0045(8) 0.0174(8) -0.0074(8)
C4 0.0512(8) 0.0416(8) 0.0456(8) 0.0056(7) 0.0163(7) 0.0066(7)
C5 0.0649(10) 0.0498(10) 0.0491(9) -0.0084(8) 0.0131(8) -0.0109(8)
C6 0.0544(9) 0.0463(9) 0.0523(9) 0.0007(8) 0.0149(7) -0.0126(7)
C7 0.0448(8) 0.0420(8) 0.0412(8) 0.0020(6) 0.0123(6) -0.0047(7)
C8 0.0485(9) 0.0628(11) 0.0430(8) 0.0091(8) 0.0036(7) -0.0002(8)
C9 0.0504(9) 0.0720(12) 0.0333(7) -0.0035(8) 0.0047(6) -0.0089(9)
C10 0.0431(8) 0.0501(9) 0.0418(8) -0.0099(7) 0.0110(6) -0.0093(7)
C11 0.0485(8) 0.0481(9) 0.0435(8) 0.0017(7) 0.0074(7) 0.0000(7)
C12 0.0532(9) 0.0500(9) 0.0327(7) 0.0013(7) 0.0073(6) -0.0022(8)

loop_
_geom_bond_atom_site_label_1
_geom_bond_atom_site_label_2
_geom_bond_distance
_geom_bond_site_symmetry_2
_geom_bond_publ_flag
O2 C7 1.3645(18) . ?
O2 C4 1.4045(18) . ?
O1 C1 1.3702(18) . ?
O1 H1A 0.83(2) . ?
O4 N1 1.2210(19) . ?
N1 O3 1.2219(19) . ?
N1 C10 1.454(2) . ?
C1 C6 1.376(2) . ?
C1 C2 1.378(2) . ?
C2 C3 1.382(2) . ?
C2 H2 0.9300 . ?
C3 C4 1.367(2) . ?
C3 H3 0.9300 . ?
C4 C5 1.372(2) . ?
C5 C6 1.384(2) . ?
C5 H5 0.9300 . ?
C6 H6 0.9300 . ?
C7 C12 1.385(2) . ?
C7 C8 1.389(2) . ?
C8 C9 1.373(2) . ?
C8 H8 0.9300 . ?
C9 C10 1.376(2) . ?
C9 H9 0.9300 . ?
C10 C11 1.380(2) . ?
C11 C12 1.378(2) . ?
C11 H11 0.9300 . ?
C12 H12 0.9300 . ?

loop_
_cod_related_entry_id
_cod_related_entry_database
_cod_related_entry_code
1 ChemSpider 134361
